data_4336464
loop_
_publ_author_name
'Miguel A. Esteruelas'
'Montserrat Oliv\'an'
'Andrea V\'elez'

_publ_contact_author
;
  Dr. Montserrat Oliv\'an
  Departamento de Qu\'imica Inorg\'anica - ISQCH
  Universidad de Zaragoza - CSIC
  50009 Zaragoza, Spain
;
_publ_contact_author_email molivan@unizar.es
_publ_section_title
;
 POP-Pincer Silyl Complexes of Group 9: Rhodium versus Iridium
;
_journal_name_full 'Inorganic Chemistry'
_journal_page_first 12108
_journal_page_last 12119
_journal_paper_doi 10.1021/ic401931y
_journal_volume 52
_journal_year 2013
_chemical_absolute_configuration rm
_chemical_formula_sum 'C33 H55 O P2 Rh Si'
_chemical_formula_weight 660.71
_chemical_name_systematic
; 
 ? 
;
_space_group_IT_number 19
_symmetry_cell_setting orthorhombic
_symmetry_space_group_name_Hall 'P 2ac 2ab'
_symmetry_space_group_name_H-M 'P 21 21 21'
_atom_sites_solution_hydrogens geom
_atom_sites_solution_primary direct
_atom_sites_solution_secondary difmap
_audit_creation_method SHELXL-97
_cell_angle_alpha 90.00
_cell_angle_beta 90.00
_cell_angle_gamma 90.00
_cell_formula_units_Z 4
_cell_length_a 8.5450(9)
_cell_length_b 18.3095(19)
_cell_length_c 22.353(2)
_cell_measurement_reflns_used 9857
_cell_measurement_temperature 100(2)
_cell_measurement_theta_max 28
_cell_measurement_theta_min 2
_cell_volume 3497.2(6)
_computing_cell_refinement 'SAINT+ v. 7.56a (Bruker AXS, 2008)'
_computing_data_collection 'apex2 v. 7.0 (Bruker AXS, 2009)'
_computing_data_reduction 'SAINT+ v. 7.56a (Bruker AXS, 2008)'
_computing_molecular_graphics 'XP, SHELXTL v. 6.14 (Bruker, 2000)'
_computing_publication_material 'XCIF, SHELXTL v. 6.14 (Bruker, 2000)'
_computing_structure_refinement 'SHELXL-97 (Sheldrick, 1997)'
_computing_structure_solution 'SHELXS-97 (Sheldrick, 1990)'
_diffrn_ambient_temperature 100(2)
_diffrn_detector_area_resol_mean 8.33
_diffrn_measured_fraction_theta_full 1.000
_diffrn_measured_fraction_theta_max 0.954
_diffrn_measurement_device_type 'Bruker APEX DUO system'
_diffrn_measurement_method '\w rotations with narrow frames'
_diffrn_radiation_monochromator graphite
_diffrn_radiation_source 'fine-focus sealed tube'
_diffrn_radiation_type MoK\a
_diffrn_radiation_wavelength 0.71073
_diffrn_reflns_av_R_equivalents 0.0629
_diffrn_reflns_av_sigmaI/netI 0.0687
_diffrn_reflns_limit_h_max 11
_diffrn_reflns_limit_h_min -11
_diffrn_reflns_limit_k_max 24
_diffrn_reflns_limit_k_min -24
_diffrn_reflns_limit_l_max 30
_diffrn_reflns_limit_l_min -28
_diffrn_reflns_number 37385
_diffrn_reflns_theta_full 27.50
_diffrn_reflns_theta_max 29.45
_diffrn_reflns_theta_min 1.44
_diffrn_standards_decay_% 0
_exptl_absorpt_coefficient_mu 0.637
_exptl_absorpt_correction_T_max 0.944
_exptl_absorpt_correction_T_min 0.747
_exptl_absorpt_correction_type multi-scan
_exptl_absorpt_process_details
;
Absorption correction performed with SADABS program. This is based on the
method of Blessing: Blessing, R. H., Acta Crystallogr., Sect. A 1995, 51, 33.

SADABS: Area-Detector Absorption Correction. Bruker-AXS 
within SAINT+ package, v. 6.1 (2000).
;
_exptl_crystal_colour 'dark red'
_exptl_crystal_density_diffrn 1.255
_exptl_crystal_description prism
_exptl_crystal_F_000 1400
_exptl_crystal_size_max 0.17
_exptl_crystal_size_mid 0.12
_exptl_crystal_size_min 0.07
_refine_diff_density_max 1.056
_refine_diff_density_min -0.457
_refine_diff_density_rms 0.083
_refine_ls_abs_structure_details 'Flack H D (1983), Acta Cryst. A39, 876-881'
_refine_ls_abs_structure_Flack 0.44(2)
_refine_ls_extinction_method none
_refine_ls_goodness_of_fit_ref 0.955
_refine_ls_hydrogen_treatment constr
_refine_ls_matrix_type full
_refine_ls_number_parameters 357
_refine_ls_number_reflns 9055
_refine_ls_number_restraints 0
_refine_ls_restrained_S_all 0.955
_refine_ls_R_factor_all 0.0524
_refine_ls_R_factor_gt 0.0337
_refine_ls_shift/su_max 0.002
_refine_ls_shift/su_mean 0.000
_refine_ls_structure_factor_coef Fsqd
_refine_ls_weighting_details 'calc w=1/[\s^2^(Fo^2^)+(0.0271P)^2^+0.0000P] where P=(Fo^2^+2Fc^2^)/3'
_refine_ls_weighting_scheme calc
_refine_ls_wR_factor_gt 0.0626
_refine_ls_wR_factor_ref 0.0665
_reflns_number_gt 7333
_reflns_number_total 9055
_reflns_threshold_expression >2sigma(I)
_cod_data_source_file ic401931y_si_001_5.cif
_cod_data_source_block enriquen46
_cod_original_cell_volume 3497.3(6)
_cod_database_code 4336464

loop_
_symmetry_equiv_pos_as_xyz
'x, y, z'
'-x+1/2, -y, z+1/2'
'-x, y+1/2, -z+1/2'
'x+1/2, -y+1/2, -z'

loop_
_atom_site_label
_atom_site_type_symbol
_atom_site_fract_x
_atom_site_fract_y
_atom_site_fract_z
_atom_site_U_iso_or_equiv
_atom_site_adp_type
_atom_site_occupancy
_atom_site_symmetry_multiplicity
_atom_site_calc_flag
_atom_site_refinement_flags
Rh Rh 0.81917(3) 0.034152(11) 0.902396(9) 0.01607(5) Uani 1 1 d .
Si Si 0.86866(10) 0.13502(4) 0.84335(4) 0.01880(18) Uani 1 1 d .
P1 P 0.92033(9) 0.07407(4) 0.98960(3) 0.01685(16) Uani 1 1 d .
P2 P 0.74371(9) -0.04566(4) 0.83104(3) 0.01730(16) Uani 1 1 d .
O O 0.7274(2) -0.05786(9) 0.96415(8) 0.0194(5) Uani 1 1 d .
C1 C 1.1322(3) 0.09095(15) 1.00227(13) 0.0224(7) Uani 1 1 d .
H1 H 1.1525 0.0897 1.0463 0.027 Uiso 1 1 calc R
C2 C 1.1856(4) 0.16470(16) 0.97811(14) 0.0350(8) Uani 1 1 d .
H2A H 1.1655 0.1670 0.9350 0.052 Uiso 1 1 calc R
H2B H 1.2979 0.1707 0.9855 0.052 Uiso 1 1 calc R
H2C H 1.1278 0.2038 0.9983 0.052 Uiso 1 1 calc R
C3 C 1.2241(4) 0.02916(19) 0.97302(16) 0.0391(8) Uani 1 1 d .
H3A H 1.3361 0.0361 0.9806 0.059 Uiso 1 1 calc R
H3B H 1.2049 0.0294 0.9298 0.059 Uiso 1 1 calc R
H3C H 1.1904 -0.0177 0.9899 0.059 Uiso 1 1 calc R
C4 C 0.8148(4) 0.14705(15) 1.03169(12) 0.0219(6) Uani 1 1 d .
H4 H 0.8295 0.1933 1.0085 0.026 Uiso 1 1 calc R
C5 C 0.8655(4) 0.16342(17) 1.09560(15) 0.0383(9) Uani 1 1 d .
H5A H 0.8371 0.1223 1.1215 0.057 Uiso 1 1 calc R
H5B H 0.8129 0.2078 1.1096 0.057 Uiso 1 1 calc R
H5C H 0.9791 0.1707 1.0968 0.057 Uiso 1 1 calc R
C6 C 0.6413(4) 0.12939(18) 1.02927(16) 0.0339(8) Uani 1 1 d .
H6A H 0.5815 0.1702 1.0461 0.051 Uiso 1 1 calc R
H6B H 0.6207 0.0851 1.0525 0.051 Uiso 1 1 calc R
H6C H 0.6099 0.1215 0.9876 0.051 Uiso 1 1 calc R
C7 C 0.8891(4) -0.00546(15) 1.03933(12) 0.0189(6) Uani 1 1 d .
C8 C 0.9586(3) -0.01206(14) 1.09598(14) 0.0231(6) Uani 1 1 d .
H8 H 1.0306 0.0242 1.1089 0.028 Uiso 1 1 calc R
C9 C 0.9251(4) -0.06989(16) 1.13330(13) 0.0252(7) Uani 1 1 d .
H9 H 0.9762 -0.0740 1.1709 0.030 Uiso 1 1 calc R
C10 C 0.8164(4) -0.12225(14) 1.11582(12) 0.0252(7) Uani 1 1 d .
H10 H 0.7900 -0.1608 1.1424 0.030 Uiso 1 1 calc R
C11 C 0.7457(4) -0.11861(15) 1.05956(13) 0.0229(7) Uani 1 1 d .
C12 C 0.7900(4) -0.06132(15) 1.02248(12) 0.0204(7) Uani 1 1 d .
C13 C 0.6146(4) -0.16929(16) 1.03933(14) 0.0259(7) Uani 1 1 d .
C14 C 0.4583(4) -0.12796(18) 1.04719(16) 0.0352(8) Uani 1 1 d .
H14A H 0.3722 -0.1582 1.0321 0.053 Uiso 1 1 calc R
H14B H 0.4621 -0.0820 1.0248 0.053 Uiso 1 1 calc R
H14C H 0.4413 -0.1175 1.0897 0.053 Uiso 1 1 calc R
C15 C 0.6051(5) -0.23988(17) 1.07610(15) 0.0389(9) Uani 1 1 d .
H15A H 0.7024 -0.2676 1.0714 0.058 Uiso 1 1 calc R
H15B H 0.5168 -0.2694 1.0620 0.058 Uiso 1 1 calc R
H15C H 0.5899 -0.2278 1.1184 0.058 Uiso 1 1 calc R
C16 C 0.6406(3) -0.18334(15) 0.97317(14) 0.0223(7) Uani 1 1 d .
C17 C 0.6119(4) -0.24940(16) 0.94421(15) 0.0278(8) Uani 1 1 d .
H17 H 0.5774 -0.2903 0.9668 0.033 Uiso 1 1 calc R
C18 C 0.6326(4) -0.25639(17) 0.88357(14) 0.0286(8) Uani 1 1 d .
H18 H 0.6174 -0.3026 0.8651 0.034 Uiso 1 1 calc R
C19 C 0.6750(4) -0.19743(15) 0.84926(13) 0.0245(6) Uani 1 1 d .
H19 H 0.6854 -0.2030 0.8072 0.029 Uiso 1 1 calc R
C20 C 0.7035(4) -0.12868(15) 0.87568(13) 0.0201(7) Uani 1 1 d .
C21 C 0.6906(4) -0.12489(14) 0.93733(12) 0.0189(6) Uani 1 1 d .
C22 C 0.5519(3) -0.03284(19) 0.79251(12) 0.0233(6) Uani 1 1 d .
H22 H 0.5619 0.0130 0.7685 0.028 Uiso 1 1 calc R
C23 C 0.4293(4) -0.01724(18) 0.84043(14) 0.0317(8) Uani 1 1 d .
H23A H 0.4056 -0.0623 0.8622 0.047 Uiso 1 1 calc R
H23B H 0.3338 0.0012 0.8215 0.047 Uiso 1 1 calc R
H23C H 0.4699 0.0194 0.8684 0.047 Uiso 1 1 calc R
C24 C 0.4953(4) -0.09127(19) 0.74931(15) 0.0335(8) Uani 1 1 d .
H24A H 0.4044 -0.0730 0.7272 0.050 Uiso 1 1 calc R
H24B H 0.4658 -0.1351 0.7718 0.050 Uiso 1 1 calc R
H24C H 0.5794 -0.1033 0.7212 0.050 Uiso 1 1 calc R
C25 C 0.8783(4) -0.08245(16) 0.77356(13) 0.0221(7) Uani 1 1 d .
H25 H 0.8299 -0.1274 0.7562 0.027 Uiso 1 1 calc R
C26 C 1.0309(4) -0.10406(18) 0.80379(15) 0.0316(8) Uani 1 1 d .
H26A H 1.0755 -0.0615 0.8242 0.047 Uiso 1 1 calc R
H26B H 1.1049 -0.1218 0.7736 0.047 Uiso 1 1 calc R
H26C H 1.0107 -0.1428 0.8330 0.047 Uiso 1 1 calc R
C27 C 0.9058(4) -0.02776(18) 0.72263(13) 0.0314(8) Uani 1 1 d .
H27A H 0.9758 -0.0495 0.6928 0.047 Uiso 1 1 calc R
H27B H 0.9536 0.0167 0.7388 0.047 Uiso 1 1 calc R
H27C H 0.8055 -0.0156 0.7038 0.047 Uiso 1 1 calc R
C28 C 0.7281(4) 0.15052(16) 0.77821(13) 0.0232(7) Uani 1 1 d .
H28A H 0.7700 0.1905 0.7530 0.028 Uiso 1 1 calc R
H28B H 0.7259 0.1057 0.7534 0.028 Uiso 1 1 calc R
C29 C 0.5588(4) 0.16982(19) 0.79588(17) 0.0374(9) Uani 1 1 d .
H29A H 0.5577 0.2166 0.8171 0.056 Uiso 1 1 calc R
H29B H 0.5167 0.1316 0.8220 0.056 Uiso 1 1 calc R
H29C H 0.4942 0.1735 0.7598 0.056 Uiso 1 1 calc R
C30 C 1.0744(4) 0.13739(18) 0.80750(14) 0.0286(8) Uani 1 1 d .
H30A H 1.1441 0.1650 0.8347 0.034 Uiso 1 1 calc R
H30B H 1.1140 0.0866 0.8060 0.034 Uiso 1 1 calc R
C31 C 1.0920(5) 0.17000(19) 0.74502(15) 0.0404(9) Uani 1 1 d .
H31A H 1.0503 0.2199 0.7448 0.061 Uiso 1 1 calc R
H31B H 1.0340 0.1401 0.7162 0.061 Uiso 1 1 calc R
H31C H 1.2029 0.1710 0.7339 0.061 Uiso 1 1 calc R
C32 C 0.8472(4) 0.22575(14) 0.88464(13) 0.0241(7) Uani 1 1 d .
H32A H 0.7430 0.2264 0.9040 0.029 Uiso 1 1 calc R
H32B H 0.9264 0.2271 0.9169 0.029 Uiso 1 1 calc R
C33 C 0.8640(4) 0.29628(16) 0.84750(15) 0.0345(9) Uani 1 1 d .
H33A H 0.7858 0.2965 0.8154 0.052 Uiso 1 1 calc R
H33B H 0.9691 0.2984 0.8300 0.052 Uiso 1 1 calc R
H33C H 0.8479 0.3388 0.8734 0.052 Uiso 1 1 calc R

loop_
_atom_site_aniso_label
_atom_site_aniso_U_11
_atom_site_aniso_U_22
_atom_site_aniso_U_33
_atom_site_aniso_U_23
_atom_site_aniso_U_13
_atom_site_aniso_U_12
Rh 0.01766(10) 0.01456(9) 0.01598(9) -0.00024(9) -0.00021(10) -0.00114(10)
Si 0.0188(4) 0.0189(4) 0.0187(4) 0.0017(3) -0.0007(3) -0.0019(3)
P1 0.0182(4) 0.0150(4) 0.0174(4) -0.0001(3) -0.0001(3) 0.0010(3)
P2 0.0168(4) 0.0165(4) 0.0187(4) -0.0015(3) 0.0008(3) -0.0017(3)
O 0.0219(12) 0.0161(10) 0.0202(10) 0.0016(7) 0.0007(9) -0.0008(8)
C1 0.0200(16) 0.0234(15) 0.0237(16) 0.0007(12) -0.0053(12) -0.0012(13)
C2 0.0282(17) 0.0322(17) 0.045(2) 0.0060(14) -0.0110(19) -0.0081(18)
C3 0.0249(18) 0.0354(19) 0.057(2) -0.0037(18) 0.0052(16) 0.0054(16)
C4 0.0281(16) 0.0170(13) 0.0206(15) -0.0030(11) -0.0024(16) 0.0061(15)
C5 0.053(2) 0.0323(17) 0.0295(18) -0.0099(16) 0.0010(19) 0.0151(15)
C6 0.027(2) 0.0329(18) 0.042(2) -0.0022(15) 0.0080(16) 0.0062(15)
C7 0.0223(16) 0.0194(14) 0.0151(15) -0.0006(12) 0.0023(12) 0.0060(13)
C8 0.0273(16) 0.0209(14) 0.0210(15) -0.0025(13) 0.0016(15) 0.0045(12)
C9 0.0355(19) 0.0257(16) 0.0143(15) 0.0008(12) 0.0021(14) 0.0117(15)
C10 0.0336(18) 0.0193(14) 0.0225(15) 0.0048(11) 0.0093(15) 0.0048(16)
C11 0.0274(17) 0.0196(15) 0.0217(16) 0.0006(12) 0.0081(13) 0.0051(13)
C12 0.0252(19) 0.0195(14) 0.0167(14) -0.0002(11) 0.0018(13) 0.0062(12)
C13 0.0268(18) 0.0218(16) 0.0291(18) 0.0052(13) 0.0069(15) -0.0015(14)
C14 0.029(2) 0.038(2) 0.039(2) 0.0026(16) 0.0102(16) -0.0033(17)
C15 0.050(2) 0.0278(18) 0.039(2) 0.0113(15) 0.0081(18) -0.0096(17)
C16 0.0167(17) 0.0218(15) 0.0285(17) 0.0041(12) 0.0016(13) -0.0009(12)
C17 0.0246(18) 0.0188(16) 0.040(2) 0.0075(14) 0.0047(16) -0.0008(13)
C18 0.029(2) 0.0206(15) 0.0366(19) -0.0024(13) -0.0008(14) -0.0068(14)
C19 0.0219(16) 0.0236(15) 0.0280(16) -0.0066(12) -0.0021(16) 0.0001(16)
C20 0.0165(17) 0.0186(14) 0.0252(15) 0.0017(11) 0.0019(13) -0.0014(14)
C21 0.0161(15) 0.0146(13) 0.0261(16) -0.0006(11) 0.0016(15) 0.0017(14)
C22 0.0161(14) 0.0301(15) 0.0236(15) 0.0028(15) -0.0020(12) 0.0012(16)
C23 0.0178(16) 0.041(2) 0.0359(19) -0.0058(15) 0.0005(14) 0.0026(15)
C24 0.029(2) 0.042(2) 0.030(2) -0.0062(16) -0.0059(15) -0.0057(17)
C25 0.0199(16) 0.0235(16) 0.0230(17) -0.0021(13) 0.0036(13) 0.0012(13)
C26 0.0223(18) 0.0324(18) 0.040(2) 0.0001(15) 0.0061(15) 0.0026(15)
C27 0.0322(18) 0.0317(18) 0.0302(18) 0.0015(15) 0.0126(14) -0.0019(17)
C28 0.0281(19) 0.0196(15) 0.0220(16) 0.0008(12) -0.0012(13) -0.0004(13)
C29 0.027(2) 0.036(2) 0.049(2) -0.0084(17) -0.0105(17) 0.0059(16)
C30 0.0184(17) 0.0344(19) 0.0330(19) 0.0016(15) 0.0046(14) -0.0035(15)
C31 0.037(2) 0.038(2) 0.047(2) 0.0128(17) 0.0141(18) -0.0012(17)
C32 0.025(2) 0.0232(15) 0.0243(16) 0.0019(11) -0.0072(13) -0.0035(14)
C33 0.049(2) 0.0201(16) 0.0342(19) 0.0017(13) -0.0088(17) -0.0005(15)

loop_
_atom_type_symbol
_atom_type_description
_atom_type_scat_dispersion_real
_atom_type_scat_dispersion_imag
_atom_type_scat_source
C C 0.0033 0.0016 'International Tables Vol C Tables 4.2.6.8 and 6.1.1.4'
H H 0.0000 0.0000 'International Tables Vol C Tables 4.2.6.8 and 6.1.1.4'
O O 0.0106 0.0060 'International Tables Vol C Tables 4.2.6.8 and 6.1.1.4'
Si Si 0.0817 0.0704 'International Tables Vol C Tables 4.2.6.8 and 6.1.1.4'
P P 0.1023 0.0942 'International Tables Vol C Tables 4.2.6.8 and 6.1.1.4'
Rh Rh -1.1178 0.9187 'International Tables Vol C Tables 4.2.6.8 and 6.1.1.4'

loop_
_geom_angle_atom_site_label_1
_geom_angle_atom_site_label_2
_geom_angle_atom_site_label_3
_geom_angle
P1 Rh P2 158.51(3)
P1 Rh Si 99.48(3)
P2 Rh Si 99.57(3)
P1 Rh O 81.39(5)
P2 Rh O 81.57(5)
Si Rh O 170.05(5)
C28 Si C32 100.30(13)
C28 Si C30 104.64(14)
C32 Si C30 105.57(15)
C28 Si Rh 116.08(10)
C32 Si Rh 113.71(9)
C30 Si Rh 114.93(11)
C7 P1 C1 100.36(13)
C7 P1 C4 100.99(13)
C1 P1 C4 105.93(14)
C7 P1 Rh 102.06(10)
C1 P1 Rh 124.01(10)
C4 P1 Rh 118.87(10)
C20 P2 C25 100.99(13)
C20 P2 C22 100.90(14)
C25 P2 C22 105.72(13)
C20 P2 Rh 101.76(10)
C25 P2 Rh 123.27(10)
C22 P2 Rh 119.71(11)
C21 O C12 116.2(2)
C21 O Rh 117.26(16)
C12 O Rh 117.08(16)
C2 C1 C3 110.6(3)
C2 C1 P1 112.7(2)
C3 C1 P1 108.2(2)
C2 C1 H1 108.4
C3 C1 H1 108.4
P1 C1 H1 108.4
C1 C2 H2A 109.5
C1 C2 H2B 109.5
H2A C2 H2B 109.5
C1 C2 H2C 109.5
H2A C2 H2C 109.5
H2B C2 H2C 109.5
C1 C3 H3A 109.5
C1 C3 H3B 109.5
H3A C3 H3B 109.5
C1 C3 H3C 109.5
H3A C3 H3C 109.5
H3B C3 H3C 109.5
C6 C4 C5 110.7(3)
C6 C4 P1 107.5(2)
C5 C4 P1 118.5(2)
C6 C4 H4 106.5
C5 C4 H4 106.5
P1 C4 H4 106.5
C4 C5 H5A 109.5
C4 C5 H5B 109.5
H5A C5 H5B 109.5
C4 C5 H5C 109.5
H5A C5 H5C 109.5
H5B C5 H5C 109.5
C4 C6 H6A 109.5
C4 C6 H6B 109.5
H6A C6 H6B 109.5
C4 C6 H6C 109.5
H6A C6 H6C 109.5
H6B C6 H6C 109.5
C12 C7 C8 116.2(3)
C12 C7 P1 120.5(2)
C8 C7 P1 123.2(2)
C9 C8 C7 121.6(3)
C9 C8 H8 119.2
C7 C8 H8 119.2
C8 C9 C10 119.9(3)
C8 C9 H9 120.1
C10 C9 H9 120.1
C9 C10 C11 120.6(3)
C9 C10 H10 119.7
C11 C10 H10 119.7
C12 C11 C10 117.1(3)
C12 C11 C13 118.9(3)
C10 C11 C13 123.8(3)
C7 C12 C11 124.3(3)
C7 C12 O 116.9(2)
C11 C12 O 118.8(3)
C16 C13 C11 106.6(2)
C16 C13 C15 112.8(3)
C11 C13 C15 113.2(3)
C16 C13 C14 108.7(3)
C11 C13 C14 107.7(2)
C15 C13 C14 107.8(3)
C13 C14 H14A 109.5
C13 C14 H14B 109.5
H14A C14 H14B 109.5
C13 C14 H14C 109.5
H14A C14 H14C 109.5
H14B C14 H14C 109.5
C13 C15 H15A 109.5
C13 C15 H15B 109.5
H15A C15 H15B 109.5
C13 C15 H15C 109.5
H15A C15 H15C 109.5
H15B C15 H15C 109.5
C17 C16 C21 116.8(3)
C17 C16 C13 125.0(3)
C21 C16 C13 118.1(3)
C18 C17 C16 121.1(3)
C18 C17 H17 119.4
C16 C17 H17 119.4
C17 C18 C19 120.8(3)
C17 C18 H18 119.6
C19 C18 H18 119.6
C18 C19 C20 120.9(3)
C18 C19 H19 119.6
C20 C19 H19 119.6
C21 C20 C19 116.6(3)
C21 C20 P2 120.7(2)
C19 C20 P2 122.6(2)
C20 C21 O 116.9(2)
C20 C21 C16 123.7(3)
O C21 C16 119.5(2)
C24 C22 C23 111.1(3)
C24 C22 P2 118.9(2)
C23 C22 P2 107.6(2)
C24 C22 H22 106.1
C23 C22 H22 106.1
P2 C22 H22 106.1
C22 C23 H23A 109.5
C22 C23 H23B 109.5
H23A C23 H23B 109.5
C22 C23 H23C 109.5
H23A C23 H23C 109.5
H23B C23 H23C 109.5
C22 C24 H24A 109.5
C22 C24 H24B 109.5
H24A C24 H24B 109.5
C22 C24 H24C 109.5
H24A C24 H24C 109.5
H24B C24 H24C 109.5
C26 C25 C27 111.6(3)
C26 C25 P2 108.6(2)
C27 C25 P2 111.9(2)
C26 C25 H25 108.2
C27 C25 H25 108.2
P2 C25 H25 108.2
C25 C26 H26A 109.5
C25 C26 H26B 109.5
H26A C26 H26B 109.5
C25 C26 H26C 109.5
H26A C26 H26C 109.5
H26B C26 H26C 109.5
C25 C27 H27A 109.5
C25 C27 H27B 109.5
H27A C27 H27B 109.5
C25 C27 H27C 109.5
H27A C27 H27C 109.5
H27B C27 H27C 109.5
C29 C28 Si 115.4(2)
C29 C28 H28A 108.4
Si C28 H28A 108.4
C29 C28 H28B 108.4
Si C28 H28B 108.4
H28A C28 H28B 107.5
C28 C29 H29A 109.5
C28 C29 H29B 109.5
H29A C29 H29B 109.5
C28 C29 H29C 109.5
H29A C29 H29C 109.5
H29B C29 H29C 109.5
C31 C30 Si 118.5(2)
C31 C30 H30A 107.7
Si C30 H30A 107.7
C31 C30 H30B 107.7
Si C30 H30B 107.7
H30A C30 H30B 107.1
C30 C31 H31A 109.5
C30 C31 H31B 109.5
H31A C31 H31B 109.5
C30 C31 H31C 109.5
H31A C31 H31C 109.5
H31B C31 H31C 109.5
C33 C32 Si 117.4(2)
C33 C32 H32A 108.0
Si C32 H32A 108.0
C33 C32 H32B 108.0
Si C32 H32B 108.0
H32A C32 H32B 107.2
C32 C33 H33A 109.5
C32 C33 H33B 109.5
H33A C33 H33B 109.5
C32 C33 H33C 109.5
H33A C33 H33C 109.5
H33B C33 H33C 109.5

loop_
_geom_bond_atom_site_label_1
_geom_bond_atom_site_label_2
_geom_bond_distance
Rh P1 2.2541(8)
Rh P2 2.2573(8)
Rh Si 2.3090(8)
Rh O 2.3149(18)
Si C28 1.909(3)
Si C32 1.909(3)
Si C30 1.933(3)
P1 C7 1.851(3)
P1 C1 1.858(3)
P1 C4 1.867(3)
P2 C20 1.851(3)
P2 C25 1.851(3)
P2 C22 1.866(3)
O C21 1.402(3)
O C12 1.411(3)
C1 C2 1.524(4)
C1 C3 1.525(4)
C1 H1 1.0000
C2 H2A 0.9800
C2 H2B 0.9800
C2 H2C 0.9800
C3 H3A 0.9800
C3 H3B 0.9800
C3 H3C 0.9800
C4 C6 1.518(5)
C4 C5 1.523(4)
C4 H4 1.0000
C5 H5A 0.9800
C5 H5B 0.9800
C5 H5C 0.9800
C6 H6A 0.9800
C6 H6B 0.9800
C6 H6C 0.9800
C7 C12 1.380(4)
C7 C8 1.404(4)
C8 C9 1.378(4)
C8 H8 0.9500
C9 C10 1.391(4)
C9 H9 0.9500
C10 C11 1.397(4)
C10 H10 0.9500
C11 C12 1.389(4)
C11 C13 1.523(4)
C13 C16 1.518(4)
C13 C15 1.534(4)
C13 C14 1.545(4)
C14 H14A 0.9800
C14 H14B 0.9800
C14 H14C 0.9800
C15 H15A 0.9800
C15 H15B 0.9800
C15 H15C 0.9800
C16 C17 1.394(4)
C16 C21 1.403(4)
C17 C18 1.373(4)
C17 H17 0.9500
C18 C19 1.373(4)
C18 H18 0.9500
C19 C20 1.412(4)
C19 H19 0.9500
C20 C21 1.384(4)
C22 C24 1.520(4)
C22 C23 1.525(4)
C22 H22 1.0000
C23 H23A 0.9800
C23 H23B 0.9800
C23 H23C 0.9800
C24 H24A 0.9800
C24 H24B 0.9800
C24 H24C 0.9800
C25 C26 1.521(4)
C25 C27 1.534(4)
C25 H25 1.0000
C26 H26A 0.9800
C26 H26B 0.9800
C26 H26C 0.9800
C27 H27A 0.9800
C27 H27B 0.9800
C27 H27C 0.9800
C28 C29 1.541(5)
C28 H28A 0.9900
C28 H28B 0.9900
C29 H29A 0.9800
C29 H29B 0.9800
C29 H29C 0.9800
C30 C31 1.526(4)
C30 H30A 0.9900
C30 H30B 0.9900
C31 H31A 0.9800
C31 H31B 0.9800
C31 H31C 0.9800
C32 C33 1.542(4)
C32 H32A 0.9900
C32 H32B 0.9900
C33 H33A 0.9800
C33 H33B 0.9800
C33 H33C 0.9800
